data_4509308
loop_
_publ_author_name
'Han, Zhangang'
'Gao, Yuanzhe'
'Zhai, Xueliang'
'Peng, Jun'
'Tian, Aixiang'
'Zhao, Yulong'
'Hu, Changwen'

_publ_section_title
;
 Self-Process-Programmed Structural Diversity in Supramolecular Assembly
 Based on Polyoxometalate Anion and Halogensubstituted Bipyridine Cation
;
_journal_issue 2
_journal_name_full 'Crystal Growth &amp; Design'
_journal_page_first 1225
_journal_paper_doi 10.1021/cg8012206
_journal_volume 9
_journal_year 2009
_chemical_formula_sum 'C36 H36 Br Cl2 Mo12 N6 O41 P'
_chemical_formula_weight 2541.69
_chemical_name_systematic
; 
 ? 
;
_space_group_IT_number 14
_symmetry_cell_setting monoclinic
_symmetry_space_group_name_Hall '-P 2ybc'
_symmetry_space_group_name_H-M 'P 1 21/c 1'
_atom_sites_solution_hydrogens geom
_atom_sites_solution_primary direct
_atom_sites_solution_secondary difmap
_audit_creation_method SHELXL-97
_cell_angle_alpha 90.00
_cell_angle_beta 100.513(2)
_cell_angle_gamma 90.00
_cell_formula_units_Z 4
_cell_length_a 20.106(3)
_cell_length_b 15.735(2)
_cell_length_c 19.951(3)
_cell_measurement_temperature 293(2)
_cell_measurement_theta_max 24.97
_cell_measurement_theta_min 2.14
_cell_volume 6205.9(15)
_computing_cell_refinement 'RAPID AUTO'
_computing_data_collection 'RAPID AUTO'
_computing_data_reduction 'RAPID AUTO'
_computing_structure_refinement 'SHELXL-97 (Sheldrick, 1997)'
_computing_structure_solution 'SHELXS-97 (Sheldrick, 1990)'
_diffrn_ambient_temperature 273(2)
_diffrn_detector_area_resol_mean 0.01
_diffrn_measured_fraction_theta_full 0.998
_diffrn_measured_fraction_theta_max 0.998
_diffrn_measurement_device_type 'Rigaku R-AXIS RAPID IP'
_diffrn_measurement_method Oscillation
_diffrn_radiation_monochromator graphite
_diffrn_radiation_source 'fine-focus sealed tube'
_diffrn_radiation_type MoK\a
_diffrn_radiation_wavelength 0.71073
_diffrn_reflns_av_R_equivalents 0.0337
_diffrn_reflns_av_sigmaI/netI 0.0392
_diffrn_reflns_limit_h_max 23
_diffrn_reflns_limit_h_min -23
_diffrn_reflns_limit_k_max 18
_diffrn_reflns_limit_k_min -10
_diffrn_reflns_limit_l_max 23
_diffrn_reflns_limit_l_min -23
_diffrn_reflns_number 31609
_diffrn_reflns_theta_full 24.97
_diffrn_reflns_theta_max 24.97
_diffrn_reflns_theta_min 1.65
_diffrn_standards_decay_% none
_exptl_absorpt_coefficient_mu 3.200
_exptl_absorpt_correction_T_max 0.772
_exptl_absorpt_correction_T_min 0.561
_exptl_absorpt_correction_type empirical
_exptl_absorpt_process_details 'ABSCOR by T.Higashi 8 March, 1995'
_exptl_crystal_colour yellow
_exptl_crystal_density_diffrn 2.712
_exptl_crystal_density_method 'not measured'
_exptl_crystal_description block
_exptl_crystal_F_000 4884
_exptl_crystal_size_max 0.357
_exptl_crystal_size_mid 0.153
_exptl_crystal_size_min 0.081
_refine_diff_density_max 1.021
_refine_diff_density_min -0.677
_refine_diff_density_rms 0.116
_refine_ls_extinction_method none
_refine_ls_goodness_of_fit_ref 0.991
_refine_ls_hydrogen_treatment mixed
_refine_ls_matrix_type full
_refine_ls_number_parameters 896
_refine_ls_number_reflns 10869
_refine_ls_number_restraints 0
_refine_ls_restrained_S_all 0.991
_refine_ls_R_factor_all 0.0462
_refine_ls_R_factor_gt 0.0312
_refine_ls_shift/su_max 0.002
_refine_ls_shift/su_mean 0.000
_refine_ls_structure_factor_coef Fsqd
_refine_ls_weighting_details 'calc w=1/[\s^2^(Fo^2^)+(0.0397P)^2^+0.0000P] where P=(Fo^2^+2Fc^2^)/3'
_refine_ls_weighting_scheme calc
_refine_ls_wR_factor_gt 0.0700
_refine_ls_wR_factor_ref 0.0764
_reflns_number_gt 8564
_reflns_number_total 10869
_reflns_threshold_expression >2sigma(I)
_cod_data_source_file cg8012206sup1.cif
_cod_data_source_block Compound-4
_cod_depositor_comments
;
The following automatic conversions were performed:

'_symmetry_cell_setting' value 'Monoclinic' changed to 'monoclinic'
according to /home/saulius/struct/CIF-dictionaries/cif_core.dic
dictionary named 'cif_core.dic' version 2.4.2 from 2011-04-26.

Automatic conversion script
Id: cif_fix_values 1891 2012-01-12 08:04:46Z andrius 
;
_cod_original_cell_volume 6205.8(14)
_cod_original_sg_symbol_H-M P2(1)/c
_cod_database_code 4509308

loop_
_symmetry_equiv_pos_as_xyz
'x, y, z'
'-x, y+1/2, -z+1/2'
'-x, -y, -z'
'x, -y-1/2, z-1/2'

loop_
_atom_site_label
_atom_site_type_symbol
_atom_site_fract_x
_atom_site_fract_y
_atom_site_fract_z
_atom_site_U_iso_or_equiv
_atom_site_adp_type
_atom_site_occupancy
_atom_site_symmetry_multiplicity
_atom_site_calc_flag
_atom_site_refinement_flags
Mo1 Mo 0.19951(2) 0.03555(3) 0.04291(2) 0.02808(11) Uani 1 1 d .
Mo2 Mo 0.34917(2) -0.31682(3) -0.09932(2) 0.02795(11) Uani 1 1 d .
Mo3 Mo 0.44758(2) -0.17884(3) 0.00669(2) 0.02713(11) Uani 1 1 d .
Mo4 Mo 0.34143(2) -0.31375(3) 0.07067(2) 0.02900(11) Uani 1 1 d .
Mo5 Mo 0.27132(2) -0.12429(3) 0.14593(2) 0.03047(12) Uani 1 1 d .
Mo6 Mo 0.26699(2) -0.14275(3) -0.21074(2) 0.03040(12) Uani 1 1 d .
Mo7 Mo 0.15729(2) -0.27288(3) 0.03734(2) 0.03229(12) Uani 1 1 d .
Mo8 Mo 0.09123(2) -0.11580(3) -0.07188(2) 0.03038(12) Uani 1 1 d .
Mo9 Mo 0.16291(2) -0.29082(3) -0.13101(2) 0.03059(12) Uani 1 1 d .
Mo10 Mo 0.37085(2) 0.00985(3) 0.07208(2) 0.02781(11) Uani 1 1 d .
Mo11 Mo 0.20673(2) 0.03191(3) -0.14082(2) 0.03036(11) Uani 1 1 d .
Mo12 Mo 0.37579(2) -0.00808(3) -0.11245(2) 0.03256(12) Uani 1 1 d .
P1 P 0.27028(6) -0.14029(7) -0.03226(6) 0.0177(3) Uani 1 1 d .
O1 O 0.27588(15) -0.08118(19) 0.02926(14) 0.0213(7) Uani 1 1 d .
O2 O 0.20116(15) -0.18414(19) -0.04430(14) 0.0212(7) Uani 1 1 d .
O3 O 0.27726(15) -0.08791(18) -0.09546(15) 0.0211(7) Uani 1 1 d .
O4 O 0.32654(15) -0.20735(19) -0.01938(14) 0.0203(7) Uani 1 1 d .
O5 O 0.01146(16) -0.0769(2) -0.08643(18) 0.0378(9) Uani 1 1 d .
O6 O 0.36520(18) -0.3897(2) 0.12898(17) 0.0387(9) Uani 1 1 d .
O7 O 0.53208(16) -0.1771(2) 0.02250(18) 0.0361(9) Uani 1 1 d .
O8 O 0.2635(2) -0.1651(2) -0.29300(17) 0.0416(10) Uani 1 1 d .
O9 O 0.37252(16) 0.0293(2) -0.01914(15) 0.0273(8) Uani 1 1 d .
O10 O 0.42251(16) -0.0930(2) 0.06205(16) 0.0286(8) Uani 1 1 d .
O11 O 0.14018(16) -0.3315(2) -0.04950(16) 0.0307(8) Uani 1 1 d .
O12 O 0.43636(18) 0.0535(2) -0.13380(17) 0.0392(9) Uani 1 1 d .
O13 O 0.12282(18) -0.3597(2) -0.18821(18) 0.0401(9) Uani 1 1 d .
O14 O 0.11791(19) -0.3377(2) 0.08381(19) 0.0449(10) Uani 1 1 d .
O15 O 0.16224(19) 0.1120(2) -0.18283(18) 0.0406(9) Uani 1 1 d .
O16 O 0.2684(2) -0.1377(2) 0.22837(17) 0.0419(10) Uani 1 1 d .
O17 O 0.13216(16) -0.0383(2) 0.00233(16) 0.0286(8) Uani 1 1 d .
O18 O 0.19649(16) -0.1908(2) 0.10107(16) 0.0301(8) Uani 1 1 d .
O19 O 0.21542(17) -0.0424(2) -0.21679(15) 0.0283(8) Uani 1 1 d .
O20 O 0.34794(17) -0.0701(2) -0.19256(16) 0.0318(8) Uani 1 1 d .
O21 O 0.24729(16) -0.3213(2) 0.04980(16) 0.0284(8) Uani 1 1 d .
O22 O 0.42524(16) -0.1006(2) -0.06838(16) 0.0301(8) Uani 1 1 d .
O23 O 0.25002(16) -0.3328(2) -0.11088(16) 0.0288(8) Uani 1 1 d .
O24 O 0.21363(17) -0.0249(2) 0.12613(16) 0.0311(8) Uani 1 1 d .
O25 O 0.29719(16) 0.0650(2) -0.13929(16) 0.0290(8) Uani 1 1 d .
O26 O 0.43291(16) -0.2687(2) -0.06255(16) 0.0290(8) Uani 1 1 d .
O27 O 0.08691(16) -0.1963(2) 0.00047(17) 0.0310(8) Uani 1 1 d .
O28 O 0.32708(16) -0.2313(2) -0.16426(15) 0.0282(8) Uani 1 1 d .
O29 O 0.19701(16) -0.2084(2) -0.18822(16) 0.0296(8) Uani 1 1 d .
O30 O 0.21160(16) 0.0628(2) -0.04923(15) 0.0274(8) Uani 1 1 d .
O31 O 0.32753(16) -0.2154(2) 0.12647(15) 0.0268(8) Uani 1 1 d .
O32 O 0.34618(16) -0.0495(2) 0.15059(15) 0.0287(8) Uani 1 1 d .
O33 O 0.35105(16) -0.3706(2) -0.01082(16) 0.0278(8) Uani 1 1 d .
O34 O 0.08861(16) -0.2059(2) -0.13187(16) 0.0299(8) Uani 1 1 d .
O35 O 0.43078(16) -0.2638(2) 0.06920(16) 0.0287(8) Uani 1 1 d .
O36 O 0.29277(16) 0.0767(2) 0.07089(16) 0.0279(8) Uani 1 1 d .
O37 O 0.43189(17) 0.0725(2) 0.11449(18) 0.0364(9) Uani 1 1 d .
O38 O 0.37192(18) -0.3983(2) -0.14319(18) 0.0373(9) Uani 1 1 d .
O39 O 0.15539(18) 0.1206(2) 0.06041(17) 0.0375(9) Uani 1 1 d .
O40 O 0.13418(16) -0.0437(2) -0.12592(15) 0.0287(8) Uani 1 1 d .
C1 C -0.0291(6) 0.1401(5) -0.1741(5) 0.136(5) Uani 1 1 d .
H1A H -0.0533 0.1057 -0.2079 0.163 Uiso 1 1 calc R
C2 C -0.0263(5) 0.2246(5) -0.1844(4) 0.119(4) Uani 1 1 d .
H2A H -0.0459 0.2466 -0.2267 0.143 Uiso 1 1 calc R
C3 C 0.0035(3) 0.2776(4) -0.1361(3) 0.0479(16) Uani 1 1 d .
C4 C 0.0377(3) 0.2398(5) -0.0775(4) 0.0620(19) Uani 1 1 d .
H4A H 0.0620 0.2730 -0.0429 0.074 Uiso 1 1 calc R
C5 C 0.0358(3) 0.1530(5) -0.0700(4) 0.064(2) Uani 1 1 d .
H5A H 0.0591 0.1276 -0.0305 0.077 Uiso 1 1 calc R
C6 C -0.0003(3) 0.3708(4) -0.1427(3) 0.0453(15) Uani 1 1 d .
C7 C -0.0442(3) 0.4096(5) -0.1941(3) 0.0589(18) Uani 1 1 d .
H7A H -0.0685 0.3774 -0.2292 0.071 Uiso 1 1 calc R
C8 C -0.0522(4) 0.4961(5) -0.1937(4) 0.069(2) Uani 1 1 d .
H8A H -0.0817 0.5233 -0.2284 0.082 Uiso 1 1 calc R
C9 C -0.0159(3) 0.5409(4) -0.1413(4) 0.064(2) Uani 1 1 d .
C10 C 0.0286(4) 0.4984(5) -0.0917(4) 0.067(2) Uani 1 1 d .
H10A H 0.0540 0.5298 -0.0566 0.081 Uiso 1 1 calc R
C11 C 0.4130(3) 0.1893(4) 0.3514(3) 0.0525(17) Uani 1 1 d .
H11A H 0.4433 0.2073 0.3896 0.063 Uiso 1 1 calc R
C12 C 0.3745(3) 0.2482(4) 0.3108(3) 0.0483(16) Uani 1 1 d .
H12A H 0.3785 0.3057 0.3216 0.058 Uiso 1 1 calc R
C13 C 0.3296(3) 0.2209(3) 0.2535(3) 0.0337(13) Uani 1 1 d .
C14 C 0.3252(3) 0.1349(4) 0.2410(3) 0.0436(15) Uani 1 1 d .
H14A H 0.2949 0.1145 0.2035 0.052 Uiso 1 1 calc R
C15 C 0.3644(3) 0.0795(4) 0.2826(3) 0.0505(16) Uani 1 1 d .
H15A H 0.3611 0.0216 0.2732 0.061 Uiso 1 1 calc R
C16 C 0.2886(3) 0.2841(4) 0.2086(3) 0.0352(13) Uani 1 1 d .
C17 C 0.2323(3) 0.2599(4) 0.1633(3) 0.0434(15) Uani 1 1 d .
H17A H 0.2173 0.2040 0.1618 0.052 Uiso 1 1 calc R
C18 C 0.1986(3) 0.3196(4) 0.1202(3) 0.0563(18) Uani 1 1 d .
H18A H 0.1603 0.3044 0.0889 0.068 Uiso 1 1 calc R
C19 C 0.2213(3) 0.4019(4) 0.1235(3) 0.0539(17) Uani 1 1 d .
C20 C 0.2779(4) 0.4220(4) 0.1713(3) 0.0545(18) Uani 1 1 d .
H20A H 0.2932 0.4779 0.1741 0.065 Uiso 1 1 calc R
C21 C 0.4841(3) -0.1006(5) 0.2396(3) 0.060(2) Uani 1 1 d .
H21A H 0.4756 -0.0528 0.2119 0.073 Uiso 1 1 calc R
C22 C 0.5300(3) -0.0969(4) 0.2999(3) 0.0484(16) Uani 1 1 d .
H22A H 0.5526 -0.0465 0.3135 0.058 Uiso 1 1 calc R
C23 C 0.5423(3) -0.1694(4) 0.3403(3) 0.0363(13) Uani 1 1 d .
C24 C 0.5080(3) -0.2431(4) 0.3191(3) 0.0450(15) Uani 1 1 d .
H24A H 0.5158 -0.2918 0.3458 0.054 Uiso 1 1 calc R
C25 C 0.4621(3) -0.2451(5) 0.2588(3) 0.062(2) Uani 1 1 d .
H25A H 0.4387 -0.2947 0.2442 0.074 Uiso 1 1 calc R
C26 C 0.5922(3) -0.1652(4) 0.4057(3) 0.0347(13) Uani 1 1 d .
C27 C 0.6309(3) -0.2348(4) 0.4313(3) 0.0424(15) Uani 1 1 d .
H27A H 0.6240 -0.2871 0.4095 0.051 Uiso 1 1 calc R
C28 C 0.6794(3) -0.2262(4) 0.4891(3) 0.0428(15) Uani 1 1 d .
H28A H 0.7054 -0.2729 0.5064 0.051 Uiso 1 1 calc R
C29 C 0.6896(3) -0.1483(3) 0.5216(2) 0.0329(13) Uani 1 1 d .
C30 C 0.6476(3) -0.0834(4) 0.4925(3) 0.0501(17) Uani 1 1 d .
H30A H 0.6524 -0.0308 0.5141 0.060 Uiso 1 1 calc R
C31 C 0.7413(3) -0.1346(3) 0.5840(3) 0.0328(12) Uani 1 1 d .
C32 C 0.7767(3) -0.2029(4) 0.6186(3) 0.0471(16) Uani 1 1 d .
H32A H 0.7681 -0.2576 0.6016 0.057 Uiso 1 1 calc R
C33 C 0.8239(3) -0.1911(4) 0.6771(3) 0.0460(15) Uani 1 1 d .
H33A H 0.8476 -0.2373 0.6988 0.055 Uiso 1 1 calc R
C34 C 0.8357(3) -0.1110(4) 0.7033(3) 0.0350(13) Uani 1 1 d .
C35 C 0.8015(3) -0.0427(4) 0.6713(3) 0.0517(17) Uani 1 1 d .
H35A H 0.8085 0.0115 0.6898 0.062 Uiso 1 1 calc R
C36 C 0.7564(3) -0.0553(4) 0.6111(3) 0.0522(17) Uani 1 1 d .
H36A H 0.7354 -0.0083 0.5881 0.063 Uiso 1 1 calc R
N1 N 0.0015(4) 0.1063(5) -0.1180(4) 0.074(2) Uani 1 1 d .
N2 N 0.0367(3) 0.4142(4) -0.0920(3) 0.0655(16) Uani 1 1 d .
N3 N 0.4075(2) 0.1069(3) 0.3369(2) 0.0458(13) Uani 1 1 d .
H3A H 0.4320 0.0709 0.3629 0.055 Uiso 1 1 calc R
N4 N 0.3116(3) 0.3645(3) 0.2137(2) 0.0473(13) Uani 1 1 d .
N5 N 0.4520(3) -0.1732(5) 0.2213(3) 0.0672(18) Uani 1 1 d .
H5B H 0.4233 -0.1745 0.1836 0.081 Uiso 1 1 calc R
N6 N 0.6011(3) -0.0899(3) 0.4363(2) 0.0490(13) Uani 1 1 d .
Br1 Br 0.89903(3) -0.09674(4) 0.78562(3) 0.05052(17) Uani 1 1 d .
Cl1 Cl -0.02600(10) 0.64980(12) -0.13564(14) 0.0993(8) Uani 1 1 d .
Cl2 Cl 0.18311(13) 0.47857(15) 0.06909(13) 0.1101(9) Uani 1 1 d .
OW1 O 0.5045(2) 0.0373(3) 0.4332(2) 0.0623(12) Uani 1 1 d .
H26 H 0.003(3) 0.060(4) -0.109(3) 0.05(2) Uiso 1 1 d .

loop_
_atom_site_aniso_label
_atom_site_aniso_U_11
_atom_site_aniso_U_22
_atom_site_aniso_U_33
_atom_site_aniso_U_23
_atom_site_aniso_U_13
_atom_site_aniso_U_12
Mo1 0.0293(2) 0.0257(2) 0.0271(2) -0.0064(2) -0.00049(19) 0.0065(2)
Mo2 0.0314(2) 0.0227(2) 0.0287(2) -0.00633(19) 0.0027(2) 0.0032(2)
Mo3 0.0207(2) 0.0244(2) 0.0353(3) -0.0019(2) 0.00263(19) -0.00114(19)
Mo4 0.0328(2) 0.0251(2) 0.0299(2) 0.0085(2) 0.0079(2) 0.0056(2)
Mo5 0.0435(3) 0.0279(3) 0.0196(2) 0.00126(19) 0.0048(2) 0.0004(2)
Mo6 0.0457(3) 0.0260(2) 0.0200(2) -0.00236(19) 0.0074(2) -0.0013(2)
Mo7 0.0299(2) 0.0335(3) 0.0338(3) 0.0069(2) 0.0067(2) -0.0079(2)
Mo8 0.0214(2) 0.0249(2) 0.0421(3) -0.0020(2) -0.0017(2) 0.0013(2)
Mo9 0.0290(2) 0.0276(3) 0.0338(3) -0.0093(2) 0.0020(2) -0.0066(2)
Mo10 0.0264(2) 0.0249(2) 0.0302(3) -0.0068(2) -0.00010(19) -0.0034(2)
Mo11 0.0391(3) 0.0233(2) 0.0274(2) 0.0050(2) 0.0027(2) 0.0067(2)
Mo12 0.0319(3) 0.0350(3) 0.0298(3) 0.0080(2) 0.0030(2) -0.0116(2)
P1 0.0188(6) 0.0158(6) 0.0178(6) 0.0002(5) 0.0012(5) 0.0000(5)
O1 0.0242(17) 0.0207(17) 0.0178(16) -0.0014(14) 0.0002(14) -0.0014(14)
O2 0.0212(16) 0.0208(17) 0.0204(17) -0.0015(14) 0.0008(14) -0.0022(14)
O3 0.0228(17) 0.0165(17) 0.0222(17) 0.0020(14) -0.0003(14) -0.0017(14)
O4 0.0219(17) 0.0182(17) 0.0201(17) 0.0002(13) 0.0025(14) -0.0006(14)
O5 0.0239(19) 0.034(2) 0.052(2) -0.0049(18) -0.0032(17) 0.0024(17)
O6 0.048(2) 0.033(2) 0.037(2) 0.0138(17) 0.0108(18) 0.0125(19)
O7 0.0243(19) 0.035(2) 0.049(2) -0.0028(18) 0.0045(17) -0.0043(17)
O8 0.064(3) 0.040(2) 0.0229(19) -0.0044(17) 0.0125(18) -0.001(2)
O9 0.0308(19) 0.0205(18) 0.0288(19) -0.0007(15) 0.0005(15) -0.0055(15)
O10 0.0274(18) 0.0261(19) 0.0306(19) -0.0025(16) 0.0005(15) -0.0003(16)
O11 0.0320(19) 0.0243(19) 0.035(2) -0.0015(16) 0.0038(16) -0.0084(16)
O12 0.039(2) 0.040(2) 0.038(2) 0.0100(18) 0.0063(17) -0.0128(19)
O13 0.036(2) 0.035(2) 0.045(2) -0.0139(18) -0.0011(18) -0.0072(18)
O14 0.043(2) 0.043(2) 0.052(2) 0.014(2) 0.0164(19) -0.008(2)
O15 0.052(2) 0.030(2) 0.036(2) 0.0071(17) -0.0043(18) 0.0066(19)
O16 0.066(3) 0.036(2) 0.0236(19) 0.0048(17) 0.0094(19) 0.004(2)
O17 0.0276(18) 0.0268(19) 0.0293(19) -0.0039(15) -0.0001(15) -0.0013(16)
O18 0.034(2) 0.031(2) 0.0273(19) 0.0000(16) 0.0087(16) 0.0004(17)
O19 0.040(2) 0.0277(19) 0.0156(17) 0.0012(14) -0.0005(15) 0.0012(17)
O20 0.037(2) 0.034(2) 0.0250(19) 0.0046(16) 0.0074(16) -0.0037(17)
O21 0.0296(19) 0.0226(18) 0.0326(19) 0.0038(16) 0.0045(15) -0.0008(16)
O22 0.0273(19) 0.0278(19) 0.035(2) 0.0010(16) 0.0046(16) -0.0010(16)
O23 0.0290(19) 0.0226(18) 0.033(2) -0.0045(15) -0.0006(15) 0.0014(16)
O24 0.034(2) 0.035(2) 0.0246(18) -0.0022(16) 0.0054(16) 0.0069(17)
O25 0.036(2) 0.0215(18) 0.0275(19) 0.0073(15) 0.0008(16) -0.0008(16)
O26 0.0278(18) 0.0284(19) 0.0313(19) -0.0039(16) 0.0070(15) -0.0006(16)
O27 0.0230(18) 0.031(2) 0.040(2) 0.0019(17) 0.0079(16) -0.0024(16)
O28 0.0335(19) 0.0262(19) 0.0253(18) -0.0020(15) 0.0061(15) 0.0020(16)
O29 0.0332(19) 0.0267(19) 0.0267(19) -0.0040(15) -0.0001(15) -0.0034(16)
O30 0.0312(19) 0.0260(19) 0.0229(18) -0.0022(15) -0.0004(15) 0.0012(16)
O31 0.0309(19) 0.0263(19) 0.0211(18) 0.0043(15) -0.0003(15) 0.0040(16)
O32 0.0353(19) 0.0292(19) 0.0186(17) -0.0022(15) -0.0033(15) 0.0060(16)
O33 0.0314(19) 0.0200(18) 0.0311(19) -0.0012(15) 0.0035(16) 0.0001(15)
O34 0.0260(18) 0.0267(19) 0.034(2) -0.0044(16) -0.0020(15) -0.0030(16)
O35 0.0270(18) 0.0250(19) 0.0319(19) 0.0044(16) -0.0001(15) 0.0016(15)
O36 0.0319(19) 0.0185(18) 0.0307(19) -0.0013(15) -0.0015(15) 0.0000(15)
O37 0.033(2) 0.030(2) 0.043(2) -0.0121(17) -0.0030(17) -0.0043(17)
O38 0.039(2) 0.031(2) 0.041(2) -0.0112(18) 0.0040(17) 0.0064(18)
O39 0.043(2) 0.033(2) 0.033(2) -0.0066(17) -0.0027(17) 0.0120(18)
O40 0.0316(19) 0.0282(19) 0.0239(18) -0.0030(15) -0.0016(15) 0.0007(16)
C1 0.227(13) 0.054(6) 0.084(6) -0.005(5) -0.085(8) 0.010(7)
C2 0.203(11) 0.045(5) 0.073(6) 0.000(4) -0.070(7) 0.006(6)
C3 0.043(4) 0.056(4) 0.044(4) 0.005(3) 0.009(3) 0.006(3)
C4 0.039(4) 0.068(5) 0.071(5) 0.013(4) -0.010(3) -0.001(4)
C5 0.052(4) 0.071(5) 0.063(5) 0.020(4) -0.007(4) 0.018(4)
C6 0.034(3) 0.050(4) 0.052(4) 0.005(3) 0.009(3) -0.010(3)
C7 0.062(4) 0.065(5) 0.047(4) 0.005(4) 0.005(3) -0.008(4)
C8 0.062(5) 0.056(5) 0.081(5) 0.022(4) -0.007(4) -0.005(4)
C9 0.038(4) 0.047(4) 0.112(6) 0.003(4) 0.024(4) -0.005(3)
C10 0.052(4) 0.071(5) 0.074(5) -0.006(4) -0.001(4) -0.009(4)
C11 0.048(4) 0.059(4) 0.045(4) -0.014(3) -0.005(3) -0.007(3)
C12 0.051(4) 0.038(4) 0.052(4) -0.014(3) -0.002(3) -0.006(3)
C13 0.032(3) 0.037(3) 0.034(3) -0.003(3) 0.011(2) -0.002(3)
C14 0.064(4) 0.040(4) 0.024(3) -0.007(3) 0.000(3) -0.010(3)
C15 0.074(5) 0.035(4) 0.039(4) -0.006(3) 0.001(3) -0.002(3)
C16 0.039(3) 0.036(3) 0.034(3) -0.004(3) 0.014(3) -0.001(3)
C17 0.049(4) 0.029(3) 0.050(4) -0.003(3) 0.001(3) -0.008(3)
C18 0.044(4) 0.059(5) 0.061(4) 0.002(4) -0.002(3) 0.004(4)
C19 0.054(4) 0.044(4) 0.068(5) 0.017(4) 0.023(4) 0.017(3)
C20 0.078(5) 0.026(3) 0.068(5) -0.004(3) 0.033(4) -0.003(3)
C21 0.035(4) 0.106(6) 0.039(4) 0.022(4) 0.005(3) 0.030(4)
C22 0.042(3) 0.067(4) 0.035(3) 0.017(3) 0.002(3) 0.010(3)
C23 0.029(3) 0.052(4) 0.026(3) 0.003(3) 0.000(2) 0.006(3)
C24 0.035(3) 0.063(4) 0.035(3) -0.008(3) 0.000(3) 0.009(3)
C25 0.039(4) 0.087(6) 0.055(4) -0.026(4) 0.001(3) 0.003(4)
C26 0.032(3) 0.045(4) 0.028(3) 0.008(3) 0.005(2) 0.001(3)
C27 0.053(4) 0.035(3) 0.035(3) 0.000(3) -0.003(3) 0.003(3)
C28 0.046(4) 0.027(3) 0.047(4) -0.001(3) -0.013(3) 0.008(3)
C29 0.039(3) 0.030(3) 0.028(3) 0.002(2) 0.002(2) 0.000(3)
C30 0.069(4) 0.025(3) 0.048(4) -0.006(3) -0.013(3) 0.011(3)
C31 0.033(3) 0.027(3) 0.037(3) 0.002(2) 0.001(2) -0.005(2)
C32 0.061(4) 0.030(3) 0.040(3) -0.007(3) -0.020(3) 0.011(3)
C33 0.052(4) 0.036(3) 0.043(4) 0.000(3) -0.011(3) 0.009(3)
C34 0.030(3) 0.039(3) 0.034(3) -0.005(3) 0.002(2) -0.003(3)
C35 0.062(4) 0.029(3) 0.056(4) -0.005(3) -0.012(3) -0.013(3)
C36 0.058(4) 0.027(3) 0.061(4) -0.002(3) -0.018(3) -0.001(3)
N1 0.097(5) 0.048(4) 0.068(5) 0.005(4) -0.011(4) 0.025(4)
N2 0.054(4) 0.057(4) 0.080(4) 0.003(3) 0.000(3) -0.006(3)
N3 0.044(3) 0.052(3) 0.040(3) 0.001(3) 0.006(2) 0.011(3)
N4 0.062(3) 0.035(3) 0.047(3) -0.009(2) 0.016(3) -0.006(3)
N5 0.041(3) 0.113(6) 0.043(3) -0.011(4) -0.006(3) 0.018(4)
N6 0.064(4) 0.033(3) 0.041(3) -0.002(2) -0.014(3) 0.008(3)
Br1 0.0482(4) 0.0602(4) 0.0388(3) -0.0087(3) -0.0038(3) -0.0090(3)
Cl1 0.0554(12) 0.0488(11) 0.195(3) -0.0051(14) 0.0257(14) -0.0056(10)
Cl2 0.1143(19) 0.0805(16) 0.136(2) 0.0542(15) 0.0235(16) 0.0464(15)
OW1 0.056(3) 0.072(3) 0.058(3) 0.015(3) 0.009(2) 0.012(3)

loop_
_atom_type_symbol
_atom_type_description
_atom_type_scat_dispersion_real
_atom_type_scat_dispersion_imag
_atom_type_scat_source
C C 0.0033 0.0016 'International Tables Vol C Tables 4.2.6.8 and 6.1.1.4'
H H 0.0000 0.0000 'International Tables Vol C Tables 4.2.6.8 and 6.1.1.4'
N N 0.0061 0.0033 'International Tables Vol C Tables 4.2.6.8 and 6.1.1.4'
O O 0.0106 0.0060 'International Tables Vol C Tables 4.2.6.8 and 6.1.1.4'
Mo Mo -1.6832 0.6857 'International Tables Vol C Tables 4.2.6.8 and 6.1.1.4'
P P 0.1023 0.0942 'International Tables Vol C Tables 4.2.6.8 and 6.1.1.4'
Cl Cl 0.1484 0.1585 'International Tables Vol C Tables 4.2.6.8 and 6.1.1.4'
Br Br -0.2901 2.4595 'International Tables Vol C Tables 4.2.6.8 and 6.1.1.4'

loop_
_geom_angle_atom_site_label_1
_geom_angle_atom_site_label_2
_geom_angle_atom_site_label_3
_geom_angle
O39 Mo1 O17 102.67(16)
O39 Mo1 O24 102.66(15)
O17 Mo1 O24 92.79(14)
O39 Mo1 O30 100.53(15)
O17 Mo1 O30 86.15(14)
O24 Mo1 O30 156.43(14)
O39 Mo1 O36 101.04(16)
O17 Mo1 O36 155.90(14)
O24 Mo1 O36 86.19(14)
O30 Mo1 O36 85.34(13)
O39 Mo1 O1 172.32(14)
O17 Mo1 O1 84.48(12)
O24 Mo1 O1 73.90(12)
O30 Mo1 O1 82.57(12)
O36 Mo1 O1 72.08(11)
O38 Mo2 O28 104.13(16)
O38 Mo2 O26 101.77(16)
O28 Mo2 O26 93.67(14)
O38 Mo2 O33 100.36(16)
O28 Mo2 O33 154.73(13)
O26 Mo2 O33 87.31(14)
O38 Mo2 O23 102.03(15)
O28 Mo2 O23 84.47(14)
O26 Mo2 O23 155.85(14)
O33 Mo2 O23 84.45(13)
O38 Mo2 O4 171.08(14)
O28 Mo2 O4 84.03(12)
O26 Mo2 O4 73.77(12)
O33 Mo2 O4 71.98(11)
O23 Mo2 O4 82.09(11)
O7 Mo3 O10 104.51(16)
O7 Mo3 O35 100.62(16)
O10 Mo3 O35 91.22(14)
O7 Mo3 O22 102.76(16)
O10 Mo3 O22 87.03(14)
O35 Mo3 O22 156.24(13)
O7 Mo3 O26 99.33(15)
O10 Mo3 O26 156.09(13)
O35 Mo3 O26 86.14(14)
O22 Mo3 O26 85.95(14)
O7 Mo3 O4 170.21(14)
O10 Mo3 O4 83.84(12)
O35 Mo3 O4 73.75(12)
O22 Mo3 O4 82.50(12)
O26 Mo3 O4 72.59(12)
O6 Mo4 O21 105.01(16)
O6 Mo4 O33 101.41(16)
O21 Mo4 O33 92.10(14)
O6 Mo4 O31 102.81(15)
O21 Mo4 O31 86.15(14)
O33 Mo4 O31 155.32(13)
O6 Mo4 O35 98.61(16)
O21 Mo4 O35 156.14(13)
O33 Mo4 O35 86.51(14)
O31 Mo4 O35 85.31(13)
O6 Mo4 O4 169.81(14)
O21 Mo4 O4 84.02(12)
O33 Mo4 O4 73.12(12)
O31 Mo4 O4 82.22(11)
O35 Mo4 O4 72.77(11)
O16 Mo5 O32 101.55(16)
O16 Mo5 O31 103.53(16)
O32 Mo5 O31 88.95(14)
O16 Mo5 O18 103.02(16)
O32 Mo5 O18 155.40(13)
O31 Mo5 O18 86.47(14)
O16 Mo5 O24 100.08(16)
O32 Mo5 O24 87.12(14)
O31 Mo5 O24 156.37(13)
O18 Mo5 O24 87.48(14)
O16 Mo5 O1 171.14(14)
O32 Mo5 O1 72.98(11)
O31 Mo5 O1 83.57(12)
O18 Mo5 O1 82.49(12)
O24 Mo5 O1 73.00(12)
O8 Mo6 O29 102.85(16)
O8 Mo6 O19 100.94(16)
O29 Mo6 O19 92.83(15)
O8 Mo6 O28 103.14(16)
O29 Mo6 O28 85.37(14)
O19 Mo6 O28 155.65(13)
O8 Mo6 O20 100.87(16)
O29 Mo6 O20 155.82(13)
O19 Mo6 O20 87.23(14)
O28 Mo6 O20 84.75(14)
O8 Mo6 O3 170.98(15)
O29 Mo6 O3 84.62(12)
O19 Mo6 O3 73.33(11)
O28 Mo6 O3 82.32(11)
O20 Mo6 O3 72.22(12)
O14 Mo7 O18 103.09(17)
O14 Mo7 O27 101.94(16)
O18 Mo7 O27 90.97(14)
O14 Mo7 O21 102.40(16)
O18 Mo7 O21 85.22(14)
O27 Mo7 O21 155.59(14)
O14 Mo7 O11 100.40(17)
O18 Mo7 O11 156.25(14)
O27 Mo7 O11 87.58(14)
O21 Mo7 O11 86.38(14)
O14 Mo7 O2 171.46(15)
O18 Mo7 O2 84.26(12)
O27 Mo7 O2 73.27(12)
O21 Mo7 O2 82.36(12)
O11 Mo7 O2 72.62(12)
O5 Mo8 O34 104.61(15)
O5 Mo8 O40 101.72(16)
O34 Mo8 O40 93.05(14)
O5 Mo8 O27 101.24(16)
O34 Mo8 O27 88.94(15)
O40 Mo8 O27 155.64(13)
O5 Mo8 O17 99.04(15)
O34 Mo8 O17 156.31(14)
O40 Mo8 O17 83.41(13)
O27 Mo8 O17 85.08(14)
O5 Mo8 O2 173.80(15)
O34 Mo8 O2 74.02(12)
O40 Mo8 O2 84.43(12)
O27 Mo8 O2 72.79(12)
O17 Mo8 O2 82.31(12)
O13 Mo9 O23 103.71(16)
O13 Mo9 O11 101.94(16)
O23 Mo9 O11 93.48(14)
O13 Mo9 O29 102.15(16)
O23 Mo9 O29 86.78(14)
O11 Mo9 O29 155.12(13)
O13 Mo9 O34 99.26(15)
O23 Mo9 O34 156.54(13)
O11 Mo9 O34 86.33(14)
O29 Mo9 O34 83.78(14)
O13 Mo9 O2 169.76(15)
O23 Mo9 O2 85.86(12)
O11 Mo9 O2 73.45(12)
O29 Mo9 O2 81.77(12)
O34 Mo9 O2 71.57(11)
O37 Mo10 O9 104.81(16)
O37 Mo10 O36 102.08(15)
O9 Mo10 O36 93.43(14)
O37 Mo10 O10 100.66(15)
O9 Mo10 O10 86.05(14)
O36 Mo10 O10 156.60(13)
O37 Mo10 O32 98.34(16)
O9 Mo10 O32 156.24(13)
O36 Mo10 O32 86.80(14)
O10 Mo10 O32 84.50(13)
O37 Mo10 O1 170.15(14)
O9 Mo10 O1 84.58(12)
O36 Mo10 O1 73.95(12)
O10 Mo10 O1 82.72(12)
O32 Mo10 O1 72.64(11)
O15 Mo11 O30 102.73(16)
O15 Mo11 O25 103.02(16)
O30 Mo11 O25 91.94(14)
O15 Mo11 O40 100.89(16)
O30 Mo11 O40 85.23(13)
O25 Mo11 O40 155.95(13)
O15 Mo11 O19 100.21(15)
O30 Mo11 O19 156.58(14)
O25 Mo11 O19 87.43(14)
O40 Mo11 O19 85.89(13)
O15 Mo11 O3 171.57(15)
O30 Mo11 O3 85.13(12)
O25 Mo11 O3 73.33(12)
O40 Mo11 O3 82.64(12)
O19 Mo11 O3 72.27(11)
O12 Mo12 O20 101.73(16)
O12 Mo12 O22 102.69(16)
O20 Mo12 O22 92.62(14)
O12 Mo12 O25 100.37(16)
O20 Mo12 O25 88.38(14)
O22 Mo12 O25 156.21(14)
O12 Mo12 O9 102.69(15)
O20 Mo12 O9 155.49(13)
O22 Mo12 O9 84.01(14)
O25 Mo12 O9 85.30(13)
O12 Mo12 O3 171.66(14)
O20 Mo12 O3 73.97(12)
O22 Mo12 O3 84.80(12)
O25 Mo12 O3 72.63(12)
O9 Mo12 O3 81.55(11)
O1 P1 O2 109.40(17)
O1 P1 O3 109.21(17)
O2 P1 O3 109.25(17)
O1 P1 O4 109.89(17)
O2 P1 O4 109.68(17)
O3 P1 O4 109.39(17)
P1 O1 Mo10 125.65(17)
P1 O1 Mo1 126.31(16)
Mo10 O1 Mo1 89.27(10)
P1 O1 Mo5 125.92(17)
Mo10 O1 Mo5 89.56(9)
Mo1 O1 Mo5 88.22(10)
P1 O2 Mo8 126.76(17)
P1 O2 Mo7 125.74(16)
Mo8 O2 Mo7 88.83(10)
P1 O2 Mo9 125.65(17)
Mo8 O2 Mo9 89.30(9)
Mo7 O2 Mo9 88.50(10)
P1 O3 Mo12 126.41(16)
P1 O3 Mo6 125.63(17)
Mo12 O3 Mo6 88.97(10)
P1 O3 Mo11 126.00(17)
Mo12 O3 Mo11 88.97(10)
Mo6 O3 Mo11 88.85(9)
P1 O4 Mo4 125.76(17)
P1 O4 Mo3 125.91(17)
Mo4 O4 Mo3 89.17(10)
P1 O4 Mo2 126.48(16)
Mo4 O4 Mo2 89.11(10)
Mo3 O4 Mo2 88.37(10)
Mo10 O9 Mo12 153.04(19)
Mo3 O10 Mo10 149.79(18)
Mo9 O11 Mo7 125.43(17)
Mo1 O17 Mo8 152.13(19)
Mo7 O18 Mo5 152.55(19)
Mo6 O19 Mo11 125.50(16)
Mo12 O20 Mo6 124.72(17)
Mo4 O21 Mo7 152.80(19)
Mo12 O22 Mo3 151.99(19)
Mo9 O23 Mo2 151.01(19)
Mo1 O24 Mo5 124.88(17)
Mo11 O25 Mo12 124.93(16)
Mo2 O26 Mo3 125.24(17)
Mo7 O27 Mo8 124.89(17)
Mo2 O28 Mo6 152.70(19)
Mo6 O29 Mo9 151.38(18)
Mo11 O30 Mo1 150.46(19)
Mo5 O31 Mo4 149.47(17)
Mo5 O32 Mo10 124.67(16)
Mo4 O33 Mo2 125.65(17)
Mo8 O34 Mo9 124.95(16)
Mo3 O35 Mo4 124.28(16)
Mo10 O36 Mo1 124.67(16)
Mo8 O40 Mo11 153.09(17)
N1 C1 C2 120.9(8)
N1 C1 H1A 119.5
C2 C1 H1A 119.5
C3 C2 C1 122.2(7)
C3 C2 H2A 118.9
C1 C2 H2A 118.9
C2 C3 C4 115.6(7)
C2 C3 C6 123.4(6)
C4 C3 C6 121.0(6)
C5 C4 C3 120.1(7)
C5 C4 H4A 119.9
C3 C4 H4A 119.9
N1 C5 C4 120.2(7)
N1 C5 H5A 119.9
C4 C5 H5A 119.9
N2 C6 C7 122.3(6)
N2 C6 C3 115.5(6)
C7 C6 C3 121.8(6)
C6 C7 C8 120.0(7)
C6 C7 H7A 120.0
C8 C7 H7A 120.0
C9 C8 C7 118.2(7)
C9 C8 H8A 120.9
C7 C8 H8A 120.9
C8 C9 C10 119.1(7)
C8 C9 Cl1 120.7(6)
C10 C9 Cl1 120.1(6)
N2 C10 C9 122.8(7)
N2 C10 H10A 118.6
C9 C10 H10A 118.6
N3 C11 C12 121.1(5)
N3 C11 H11A 119.5
C12 C11 H11A 119.5
C11 C12 C13 119.2(6)
C11 C12 H12A 120.4
C13 C12 H12A 120.4
C14 C13 C12 117.6(5)
C14 C13 C16 122.7(5)
C12 C13 C16 119.7(5)
C15 C14 C13 120.8(5)
C15 C14 H14A 119.6
C13 C14 H14A 119.6
N3 C15 C14 120.8(6)
N3 C15 H15A 119.6
C14 C15 H15A 119.6
N4 C16 C17 122.9(5)
N4 C16 C13 116.1(5)
C17 C16 C13 120.9(5)
C18 C17 C16 118.7(6)
C18 C17 H17A 120.6
C16 C17 H17A 120.6
C17 C18 C19 119.8(6)
C17 C18 H18A 120.1
C19 C18 H18A 120.1
C18 C19 C20 118.3(6)
C18 C19 Cl2 122.0(6)
C20 C19 Cl2 119.7(5)
N4 C20 C19 122.7(6)
N4 C20 H20A 118.6
C19 C20 H20A 118.6
N5 C21 C22 119.4(7)
N5 C21 H21A 120.3
C22 C21 H21A 120.3
C21 C22 C23 119.4(7)
C21 C22 H22A 120.3
C23 C22 H22A 120.3
C24 C23 C22 119.1(5)
C24 C23 C26 121.6(5)
C22 C23 C26 119.2(5)
C25 C24 C23 120.4(7)
C25 C24 H24A 119.8
C23 C24 H24A 119.8
N5 C25 C24 118.3(7)
N5 C25 H25A 120.8
C24 C25 H25A 120.8
N6 C26 C27 121.1(5)
N6 C26 C23 116.9(5)
C27 C26 C23 121.8(5)
C28 C27 C26 119.7(5)
C28 C27 H27A 120.1
C26 C27 H27A 120.1
C27 C28 C29 120.1(5)
C27 C28 H28A 119.9
C29 C28 H28A 119.9
C30 C29 C28 115.5(5)
C30 C29 C31 121.7(5)
C28 C29 C31 122.8(5)
N6 C30 C29 125.4(5)
N6 C30 H30A 117.3
C29 C30 H30A 117.3
C36 C31 C32 116.6(5)
C36 C31 C29 122.2(5)
C32 C31 C29 121.2(5)
C33 C32 C31 121.7(5)
C33 C32 H32A 119.2
C31 C32 H32A 119.2
C34 C33 C32 119.5(5)
C34 C33 H33A 120.3
C32 C33 H33A 120.3
C33 C34 C35 120.5(5)
C33 C34 Br1 118.7(4)
C35 C34 Br1 120.8(4)
C34 C35 C36 119.1(5)
C34 C35 H35A 120.4
C36 C35 H35A 120.4
C31 C36 C35 122.5(6)
C31 C36 H36A 118.8
C35 C36 H36A 118.8
C1 N1 C5 120.7(7)
C1 N1 H26 128(5)
C5 N1 H26 112(5)
C6 N2 C10 117.5(6)
C15 N3 C11 120.6(5)
C15 N3 H3A 119.7
C11 N3 H3A 119.7
C20 N4 C16 117.5(5)
C21 N5 C25 123.4(6)
C21 N5 H5B 118.3
C25 N5 H5B 118.3
C30 N6 C26 118.1(5)

loop_
_geom_bond_atom_site_label_1
_geom_bond_atom_site_label_2
_geom_bond_distance
Mo1 O39 1.678(3)
Mo1 O17 1.855(3)
Mo1 O24 1.889(3)
Mo1 O30 1.945(3)
Mo1 O36 1.966(3)
Mo1 O1 2.441(3)
Mo2 O38 1.663(3)
Mo2 O28 1.864(3)
Mo2 O26 1.869(3)
Mo2 O33 1.952(3)
Mo2 O23 1.980(3)
Mo2 O4 2.446(3)
Mo3 O7 1.671(3)
Mo3 O10 1.871(3)
Mo3 O35 1.901(3)
Mo3 O22 1.927(3)
Mo3 O26 1.962(3)
Mo3 O4 2.436(3)
Mo4 O6 1.676(3)
Mo4 O21 1.866(3)
Mo4 O33 1.896(3)
Mo4 O31 1.956(3)
Mo4 O35 1.966(3)
Mo4 O4 2.434(3)
Mo5 O16 1.670(3)
Mo5 O32 1.900(3)
Mo5 O31 1.908(3)
Mo5 O18 1.916(3)
Mo5 O24 1.944(3)
Mo5 O1 2.442(3)
Mo6 O8 1.667(3)
Mo6 O29 1.866(3)
Mo6 O19 1.881(3)
Mo6 O28 1.963(3)
Mo6 O20 1.968(3)
Mo6 O3 2.430(3)
Mo7 O14 1.672(3)
Mo7 O18 1.881(3)
Mo7 O27 1.902(3)
Mo7 O21 1.937(3)
Mo7 O11 1.937(3)
Mo7 O2 2.430(3)
Mo8 O5 1.692(3)
Mo8 O34 1.849(3)
Mo8 O40 1.880(3)
Mo8 O27 1.934(3)
Mo8 O17 1.977(3)
Mo8 O2 2.429(3)
Mo9 O13 1.670(3)
Mo9 O23 1.846(3)
Mo9 O11 1.880(3)
Mo9 O29 1.934(3)
Mo9 O34 2.002(3)
Mo9 O2 2.432(3)
Mo10 O37 1.678(3)
Mo10 O9 1.852(3)
Mo10 O36 1.886(3)
Mo10 O10 1.953(3)
Mo10 O32 1.963(3)
Mo10 O1 2.415(3)
Mo11 O15 1.678(3)
Mo11 O30 1.876(3)
Mo11 O25 1.887(3)
Mo11 O40 1.946(3)
Mo11 O19 1.947(3)
Mo11 O3 2.432(3)
Mo12 O12 1.671(3)
Mo12 O20 1.869(3)
Mo12 O22 1.888(3)
Mo12 O25 1.949(3)
Mo12 O9 1.965(3)
Mo12 O3 2.421(3)
P1 O1 1.528(3)
P1 O2 1.531(3)
P1 O3 1.534(3)
P1 O4 1.534(3)
C1 N1 1.288(9)
C1 C2 1.348(11)
C1 H1A 0.9300
C2 C3 1.332(9)
C2 H2A 0.9300
C3 C4 1.378(8)
C3 C6 1.472(8)
C4 C5 1.375(9)
C4 H4A 0.9300
C5 N1 1.301(9)
C5 H5A 0.9300
C6 N2 1.330(7)
C6 C7 1.370(8)
C7 C8 1.369(9)
C7 H7A 0.9300
C8 C9 1.360(9)
C8 H8A 0.9300
C9 C10 1.379(9)
C9 Cl1 1.731(7)
C10 N2 1.335(8)
C10 H10A 0.9300
C11 N3 1.329(7)
C11 C12 1.372(8)
C11 H11A 0.9300
C12 C13 1.391(7)
C12 H12A 0.9300
C13 C14 1.376(7)
C13 C16 1.483(7)
C14 C15 1.353(8)
C14 H14A 0.9300
C15 N3 1.330(7)
C15 H15A 0.9300
C16 N4 1.343(7)
C16 C17 1.368(7)
C17 C18 1.366(8)
C17 H17A 0.9300
C18 C19 1.372(9)
C18 H18A 0.9300
C19 C20 1.382(9)
C19 Cl2 1.708(6)
C20 N4 1.336(7)
C20 H20A 0.9300
C21 N5 1.330(9)
C21 C22 1.378(8)
C21 H21A 0.9300
C22 C23 1.393(8)
C22 H22A 0.9300
C23 C24 1.376(8)
C23 C26 1.496(7)
C24 C25 1.376(8)
C24 H24A 0.9300
C25 N5 1.352(9)
C25 H25A 0.9300
C26 N6 1.329(7)
C26 C27 1.386(7)
C27 C28 1.374(7)
C27 H27A 0.9300
C28 C29 1.385(7)
C28 H28A 0.9300
C29 C30 1.383(7)
C29 C31 1.485(7)
C30 N6 1.326(7)
C30 H30A 0.9300
C31 C36 1.372(7)
C31 C32 1.400(7)
C32 C33 1.376(7)
C32 H32A 0.9300
C33 C34 1.369(7)
C33 H33A 0.9300
C34 C35 1.370(8)
C34 Br1 1.899(5)
C35 C36 1.380(7)
C35 H35A 0.9300
C36 H36A 0.9300
N1 H26 0.74(6)
N3 H3A 0.8600
N5 H5B 0.8600
